data_1537590
loop_
_publ_author_name
'Loehn, J.'
'Schulz, H.'

_publ_section_title
;
 Strukturverfeinerung am gestoerten Hauyn, (Na5 K1 Ca2) Al6 S I6 O24 (S
 O4)1.5
;
_journal_name_full
;
Neues Jahrbuch fuer Mineralogie. Abhandlungen (Band-Nr) (1950-)
;
_journal_page_first 201
_journal_page_last 210
_journal_volume 109
_journal_year 1968
_chemical_formula_sum 'Al6 Ca2.28 K0.808 Na5.088 O26.744 S1.5 Si6'
_chemical_name_systematic 'Na5.088 K0.808 Ca2.28 (Al6 Si6 O23.76) (S O4)1.5'
_space_group_IT_number 218
_symmetry_space_group_name_Hall 'P -4n 2 3'
_symmetry_space_group_name_H-M 'P -4 3 n'
_cell_angle_alpha 90
_cell_angle_beta 90
_cell_angle_gamma 90
_cell_formula_units_Z 1
_cell_length_a 9.116
_cell_length_b 9.116
_cell_length_c 9.116
_cell_volume 757.553
_citation_journal_id_ASTM NJMIAK
_cod_data_source_file Loehn_NJMIAK_1968_49.cif
_cod_data_source_block Al6Ca2.28K0.808Na5.088O26.744S1.5Si6
_cod_original_cell_volume 757.5529
_cod_database_code 1537590

loop_
_symmetry_equiv_pos_as_xyz
x,y,z
y+1/2,-x+1/2,-z+1/2
-x,-y,z
-y+1/2,x+1/2,-z+1/2
x,-y,-z
-y+1/2,-x+1/2,z+1/2
-x,y,-z
y+1/2,x+1/2,z+1/2
z,x,y
x+1/2,-z+1/2,-y+1/2
-z,-x,y
-x+1/2,z+1/2,-y+1/2
z,-x,-y
-x+1/2,-z+1/2,y+1/2
-z,x,-y
x+1/2,z+1/2,y+1/2
y,z,x
y,-z,-x
-z+1/2,-y+1/2,x+1/2
-y,z,-x
z+1/2,y+1/2,x+1/2
-y,-z,x
-z+1/2,y+1/2,-x+1/2
z+1/2,-y+1/2,-x+1/2

loop_
_atom_site_label
_atom_site_type_symbol
_atom_site_fract_x
_atom_site_fract_y
_atom_site_fract_z
_atom_site_occupancy
_atom_site_U_iso_or_equiv
Na1 Na+1 0.182 0.182 0.182 0.341 0.0
O4 O-2 -0.097 -0.097 -0.097 0.217 0.0
Na2 Na+1 0.231 0.231 0.231 0.295 0.0
Ca2 Ca+2 0.231 0.231 0.231 0.189 0.0
Al1 Al+3 0.25 0.5 0 1 0.0
O3 O-2 0.097 0.097 0.097 0.156 0.0
O2 O-2 0.152 0.467 0.145 0.495 0.0
O1 O-2 0.145 0.467 0.152 0.495 0.0
Si1 Si+4 0.25 0 0.5 1 0.0
S1 S+6 0 0 0 0.75 0.0
Ca1 Ca+2 0.182 0.182 0.182 0.096 0.0
K1 K+1 0.182 0.182 0.182 0.101 0.0
